data_7210886
loop_
_publ_author_name
'Zhao, Wen'
'Han, Jie'
'Tian, Ge'
'Zhao, Xiao-Li'

_publ_section_title
;
 Ancillary ligand-assisted structural diversity of six new MOFs with
 5-(4-carboxybenzoylamino)-isophthalic acid: syntheses, crystal structures
 and photoluminescence properties
;
_journal_issue 37
_journal_name_full CrystEngComm
_journal_page_first 7522
_journal_paper_doi 10.1039/c3ce40858b
_journal_volume 15
_journal_year 2013
_chemical_formula_sum 'C56 H60 N6 O27 Zn4'
_chemical_formula_weight 1510.58
_chemical_name_systematic
; 
 ? 
;
_space_group_IT_number 15
_symmetry_cell_setting monoclinic
_symmetry_space_group_name_Hall '-C 2yc'
_symmetry_space_group_name_H-M 'C 1 2/c 1'
_atom_sites_solution_hydrogens geom
_atom_sites_solution_primary direct
_atom_sites_solution_secondary difmap
_audit_creation_method SHELXL-97
_cell_angle_alpha 90.00
_cell_angle_beta 93.284(3)
_cell_angle_gamma 90.00
_cell_formula_units_Z 4
_cell_length_a 28.157(2)
_cell_length_b 16.6590(12)
_cell_length_c 14.5584(11)
_cell_measurement_temperature 296(2)
_cell_volume 6817.7(9)
_computing_structure_refinement 'SHELXL-97 (Sheldrick, 2008)'
_computing_structure_solution 'SHELXS-97 (Sheldrick, 2008)'
_diffrn_ambient_temperature 296(2)
_diffrn_measured_fraction_theta_full 0.997
_diffrn_measured_fraction_theta_max 0.997
_diffrn_radiation_monochromator graphite
_diffrn_radiation_source 'fine-focus sealed tube'
_diffrn_radiation_type MoK\a
_diffrn_radiation_wavelength 0.71073
_diffrn_reflns_av_R_equivalents 0.0787
_diffrn_reflns_av_sigmaI/netI 0.0523
_diffrn_reflns_limit_h_max 33
_diffrn_reflns_limit_h_min -30
_diffrn_reflns_limit_k_max 19
_diffrn_reflns_limit_k_min -19
_diffrn_reflns_limit_l_max 17
_diffrn_reflns_limit_l_min -17
_diffrn_reflns_number 39343
_diffrn_reflns_theta_full 25.01
_diffrn_reflns_theta_max 25.01
_diffrn_reflns_theta_min 1.45
_exptl_absorpt_coefficient_mu 1.474
_exptl_absorpt_correction_T_max 0.8594
_exptl_absorpt_correction_T_min 0.8270
_exptl_absorpt_correction_type multi-scan
_exptl_absorpt_process_details sadabs
_exptl_crystal_colour colorless
_exptl_crystal_density_diffrn 1.472
_exptl_crystal_density_method 'not measured'
_exptl_crystal_description block
_exptl_crystal_F_000 3096
_exptl_crystal_size_max 0.13
_exptl_crystal_size_mid 0.12
_exptl_crystal_size_min 0.11
_refine_diff_density_max 0.656
_refine_diff_density_min -0.558
_refine_diff_density_rms 0.096
_refine_ls_extinction_method none
_refine_ls_goodness_of_fit_ref 1.064
_refine_ls_hydrogen_treatment constr
_refine_ls_matrix_type full
_refine_ls_number_parameters 447
_refine_ls_number_reflns 6003
_refine_ls_number_restraints 0
_refine_ls_restrained_S_all 1.064
_refine_ls_R_factor_all 0.0723
_refine_ls_R_factor_gt 0.0484
_refine_ls_shift/su_max 0.000
_refine_ls_shift/su_mean 0.000
_refine_ls_structure_factor_coef Fsqd
_refine_ls_weighting_details 'calc w=1/[\s^2^(Fo^2^)+(0.0800P)^2^+18.7645P] where P=(Fo^2^+2Fc^2^)/3'
_refine_ls_weighting_scheme calc
_refine_ls_wR_factor_gt 0.1375
_refine_ls_wR_factor_ref 0.1538
_reflns_number_gt 4417
_reflns_number_total 6003
_reflns_threshold_expression >2sigma(I)
_cod_data_source_file c3ce40858b.txt
_cod_data_source_block z
_cod_original_cell_volume 6817.6(9)
_cod_original_sg_symbol_H-M C2/c
_cod_database_code 7210886

loop_
_symmetry_equiv_pos_as_xyz
'x, y, z'
'-x, y, -z+1/2'
'x+1/2, y+1/2, z'
'-x+1/2, y+1/2, -z+1/2'
'-x, -y, -z'
'x, -y, z-1/2'
'-x+1/2, -y+1/2, -z'
'x+1/2, -y+1/2, z-1/2'

loop_
_atom_site_label
_atom_site_type_symbol
_atom_site_fract_x
_atom_site_fract_y
_atom_site_fract_z
_atom_site_U_iso_or_equiv
_atom_site_adp_type
_atom_site_occupancy
_atom_site_symmetry_multiplicity
_atom_site_calc_flag
_atom_site_refinement_flags
Zn1 Zn 0.301581(18) 0.14792(3) 0.64098(4) 0.03029(18) Uani 1 1 d .
Zn2 Zn 0.211436(17) 0.24730(3) 0.57495(4) 0.02905(17) Uani 1 1 d .
O1 O 0.25858(12) 0.0785(2) 0.7048(3) 0.0440(9) Uani 1 1 d .
O2 O 0.19425(11) 0.15504(19) 0.6763(2) 0.0374(8) Uani 1 1 d .
O3 O 0.17581(12) -0.25977(18) 0.7872(3) 0.0383(8) Uani 1 1 d .
O4 O 0.24227(11) -0.19207(19) 0.8258(2) 0.0360(8) Uani 1 1 d .
O5 O -0.16355(11) -0.1888(2) 0.5134(3) 0.0402(8) Uani 1 1 d .
O6 O -0.19503(12) -0.0662(2) 0.5157(3) 0.0421(9) Uani 1 1 d .
O7 O 0.03772(12) 0.0706(2) 0.6472(3) 0.0528(10) Uani 1 1 d .
N1 N -0.13813(14) 0.5833(2) 0.6342(3) 0.0384(10) Uani 1 1 d .
N2 N 0.15495(14) 0.3202(2) 0.6155(3) 0.0384(10) Uani 1 1 d .
N3 N 0.06046(15) -0.0587(3) 0.6580(3) 0.0494(12) Uani 1 1 d .
H3B H 0.0500 -0.1070 0.6513 0.059 Uiso 1 1 calc R
C1 C -0.02061(16) -0.0305(3) 0.6092(3) 0.0357(12) Uani 1 1 d .
C2 C -0.0293(2) -0.1093(4) 0.5871(5) 0.067(2) Uani 1 1 d .
H2A H -0.0043 -0.1458 0.5901 0.080 Uiso 1 1 calc R
C3 C -0.0748(2) -0.1357(3) 0.5604(5) 0.0636(19) Uani 1 1 d .
H3A H -0.0801 -0.1896 0.5466 0.076 Uiso 1 1 calc R
C4 C -0.11204(16) -0.0824(3) 0.5543(3) 0.0341(11) Uani 1 1 d .
C5 C -0.10304(18) -0.0034(3) 0.5737(4) 0.0488(15) Uani 1 1 d .
H5A H -0.1278 0.0335 0.5685 0.059 Uiso 1 1 calc R
C6 C -0.05768(18) 0.0225(3) 0.6010(4) 0.0507(15) Uani 1 1 d .
H6A H -0.0524 0.0766 0.6139 0.061 Uiso 1 1 calc R
C7 C 0.10918(17) -0.0523(3) 0.6869(4) 0.0368(12) Uani 1 1 d .
C8 C 0.13558(17) 0.0177(3) 0.6815(3) 0.0331(11) Uani 1 1 d .
H8A H 0.1214 0.0647 0.6591 0.040 Uiso 1 1 calc R
C9 C 0.18373(16) 0.0167(3) 0.7100(3) 0.0297(10) Uani 1 1 d .
C10 C 0.20480(16) -0.0519(3) 0.7447(3) 0.0324(11) Uani 1 1 d .
H10A H 0.2368 -0.0513 0.7641 0.039 Uiso 1 1 calc R
C11 C 0.17877(16) -0.1224(3) 0.7511(3) 0.0318(11) Uani 1 1 d .
C12 C 0.13079(17) -0.1215(3) 0.7211(4) 0.0378(12) Uani 1 1 d .
H12A H 0.1130 -0.1684 0.7241 0.045 Uiso 1 1 calc R
C13 C 0.21370(16) 0.0894(3) 0.6956(3) 0.0317(11) Uani 1 1 d .
C14 C 0.20108(16) -0.1961(3) 0.7913(3) 0.0297(10) Uani 1 1 d .
C15 C -0.16112(17) -0.1136(3) 0.5252(3) 0.0351(11) Uani 1 1 d .
C16 C 0.02824(16) -0.0009(3) 0.6396(3) 0.0361(12) Uani 1 1 d .
C17 C -0.09592(19) 0.6191(4) 0.6315(5) 0.0581(17) Uani 1 1 d .
H17A H -0.0945 0.6749 0.6317 0.070 Uiso 1 1 calc R
C18 C -0.0542(2) 0.5759(4) 0.6284(5) 0.0632(18) Uani 1 1 d .
H18A H -0.0252 0.6027 0.6273 0.076 Uiso 1 1 calc R
C19 C -0.0553(2) 0.4937(3) 0.6271(4) 0.0492(14) Uani 1 1 d .
C20 C -0.0988(2) 0.4569(4) 0.6283(5) 0.0569(16) Uani 1 1 d .
H20A H -0.1010 0.4012 0.6277 0.068 Uiso 1 1 calc R
C21 C -0.1394(2) 0.5034(3) 0.6305(4) 0.0505(15) Uani 1 1 d .
H21A H -0.1688 0.4779 0.6294 0.061 Uiso 1 1 calc R
C22 C 0.1126(2) 0.2876(4) 0.6282(5) 0.0561(16) Uani 1 1 d .
H22A H 0.1105 0.2321 0.6335 0.067 Uiso 1 1 calc R
C23 C 0.0719(2) 0.3325(4) 0.6337(5) 0.0606(18) Uani 1 1 d .
H23A H 0.0431 0.3073 0.6425 0.073 Uiso 1 1 calc R
C24 C 0.07391(19) 0.4161(3) 0.6260(4) 0.0465(14) Uani 1 1 d .
C25 C 0.1183(2) 0.4493(3) 0.6172(4) 0.0503(15) Uani 1 1 d .
H25A H 0.1219 0.5047 0.6146 0.060 Uiso 1 1 calc R
C26 C 0.15702(19) 0.3998(3) 0.6122(4) 0.0441(13) Uani 1 1 d .
H26A H 0.1866 0.4235 0.6063 0.053 Uiso 1 1 calc R
C27 C -0.0125(2) 0.4427(4) 0.6253(5) 0.0604(17) Uani 1 1 d .
H27A H -0.0173 0.3875 0.6232 0.072 Uiso 1 1 calc R
C28 C 0.0320(2) 0.4679(4) 0.6263(4) 0.0571(16) Uani 1 1 d .
H28A H 0.0371 0.5231 0.6274 0.069 Uiso 1 1 calc R
O1W O 0.26709(10) 0.17449(17) 0.5270(2) 0.0287(7) Uani 1 1 d .
O2W O 0.5000 -0.3096(5) 0.7500 0.125(3) Uani 1 2 d S
O3W O 0.4370(5) -0.2496(6) 0.6056(10) 0.110(4) Uani 0.50 1 d P
O4W O 0.3375(6) -0.2850(9) 0.566(2) 0.470(19) Uani 1 1 d .
O5W O 0.2788(4) -0.4086(5) 0.4972(7) 0.186(4) Uani 1 1 d .
O6W O 0.2056(5) -0.4219(9) 0.6039(8) 0.124(5) Uani 0.50 1 d P
O7W O 0.1365(4) -0.3263(7) 0.6174(8) 0.101(4) Uani 0.50 1 d P
O8W O 0.0430(5) -0.2955(11) 0.5902(14) 0.167(7) Uani 0.50 1 d P
O9W O 0.0268(5) -0.2389(9) 0.7234(14) 0.164(8) Uani 0.50 1 d P
O10W O 0.2899(4) -0.1627(6) 0.6453(8) 0.089(3) Uani 0.50 1 d P

loop_
_atom_site_aniso_label
_atom_site_aniso_U_11
_atom_site_aniso_U_22
_atom_site_aniso_U_33
_atom_site_aniso_U_23
_atom_site_aniso_U_13
_atom_site_aniso_U_12
Zn1 0.0150(3) 0.0213(3) 0.0540(4) -0.0012(2) -0.0037(2) 0.0030(2)
Zn2 0.0141(3) 0.0223(3) 0.0505(4) -0.0010(2) -0.0008(2) 0.0033(2)
O1 0.0209(19) 0.037(2) 0.073(3) 0.0157(18) -0.0056(17) -0.0024(15)
O2 0.0275(19) 0.0244(17) 0.060(2) 0.0064(15) 0.0031(16) -0.0011(14)
O3 0.0298(19) 0.0254(17) 0.059(2) 0.0075(15) -0.0057(16) -0.0047(14)
O4 0.0214(18) 0.0288(18) 0.057(2) 0.0091(15) -0.0040(16) -0.0008(14)
O5 0.0210(18) 0.0332(19) 0.065(2) 0.0008(17) -0.0077(16) -0.0061(15)
O6 0.0189(18) 0.0370(19) 0.070(2) -0.0048(17) -0.0042(16) -0.0011(15)
O7 0.027(2) 0.035(2) 0.095(3) -0.003(2) -0.0113(19) -0.0053(16)
N1 0.020(2) 0.031(2) 0.064(3) -0.0009(19) -0.0027(19) 0.0085(17)
N2 0.022(2) 0.033(2) 0.061(3) -0.001(2) 0.0040(19) 0.0072(18)
N3 0.027(2) 0.033(2) 0.085(4) 0.009(2) -0.019(2) -0.0079(19)
C1 0.020(3) 0.036(3) 0.050(3) 0.007(2) -0.006(2) -0.008(2)
C2 0.026(3) 0.043(3) 0.128(6) -0.005(4) -0.024(3) 0.004(3)
C3 0.028(3) 0.033(3) 0.127(6) -0.003(3) -0.017(3) -0.004(2)
C4 0.020(2) 0.037(3) 0.045(3) 0.006(2) -0.004(2) -0.003(2)
C5 0.022(3) 0.040(3) 0.083(4) -0.011(3) -0.010(3) 0.004(2)
C6 0.027(3) 0.032(3) 0.091(5) -0.011(3) -0.017(3) -0.003(2)
C7 0.019(2) 0.033(3) 0.056(3) 0.005(2) -0.009(2) -0.005(2)
C8 0.025(3) 0.029(2) 0.044(3) 0.007(2) -0.007(2) 0.000(2)
C9 0.020(2) 0.030(2) 0.039(3) 0.005(2) -0.0017(19) -0.0037(19)
C10 0.017(2) 0.033(3) 0.046(3) 0.007(2) -0.003(2) -0.003(2)
C11 0.020(2) 0.027(2) 0.048(3) 0.002(2) 0.000(2) -0.0008(19)
C12 0.026(3) 0.030(3) 0.057(3) 0.004(2) -0.005(2) -0.006(2)
C13 0.022(3) 0.027(2) 0.045(3) 0.006(2) -0.004(2) -0.001(2)
C14 0.021(3) 0.026(2) 0.042(3) 0.002(2) 0.004(2) -0.0003(19)
C15 0.023(3) 0.040(3) 0.041(3) 0.001(2) -0.002(2) -0.007(2)
C16 0.018(3) 0.044(3) 0.046(3) 0.004(2) -0.006(2) -0.005(2)
C17 0.026(3) 0.039(3) 0.110(5) -0.008(3) 0.006(3) 0.006(2)
C18 0.023(3) 0.052(4) 0.115(6) -0.004(4) 0.005(3) 0.005(3)
C19 0.038(3) 0.046(3) 0.063(4) -0.004(3) 0.000(3) 0.020(3)
C20 0.038(3) 0.036(3) 0.096(5) 0.002(3) 0.001(3) 0.017(3)
C21 0.031(3) 0.036(3) 0.084(4) -0.005(3) -0.001(3) 0.002(2)
C22 0.032(3) 0.042(3) 0.096(5) 0.010(3) 0.016(3) 0.008(3)
C23 0.025(3) 0.054(4) 0.104(5) 0.009(3) 0.014(3) 0.008(3)
C24 0.032(3) 0.048(3) 0.060(4) 0.000(3) 0.005(3) 0.020(3)
C25 0.038(3) 0.034(3) 0.079(4) -0.003(3) 0.006(3) 0.015(2)
C26 0.030(3) 0.035(3) 0.067(4) -0.003(3) 0.006(3) 0.006(2)
C27 0.045(4) 0.051(4) 0.085(5) 0.001(3) 0.002(3) 0.020(3)
C28 0.035(3) 0.058(4) 0.079(4) 0.003(3) 0.005(3) 0.019(3)
O1W 0.0150(16) 0.0196(15) 0.0508(19) 0.0000(14) -0.0023(13) 0.0016(12)
O2W 0.123(8) 0.069(5) 0.189(10) 0.000 0.047(7) 0.000
O3W 0.112(10) 0.055(7) 0.157(12) 0.030(7) -0.029(9) -0.010(6)
O4W 0.227(16) 0.178(13) 1.00(6) -0.22(2) 0.01(2) 0.020(11)
O5W 0.234(11) 0.102(6) 0.220(10) 0.002(6) -0.017(8) 0.045(7)
O6W 0.116(11) 0.164(13) 0.089(8) 0.000(8) -0.015(7) -0.045(10)
O7W 0.116(10) 0.096(8) 0.087(7) -0.033(6) -0.044(7) 0.015(7)
O8W 0.073(9) 0.179(16) 0.24(2) 0.066(15) -0.027(11) -0.024(10)
O9W 0.129(12) 0.133(12) 0.22(2) 0.075(13) -0.087(14) -0.046(9)
O10W 0.089(8) 0.076(7) 0.104(8) 0.006(6) 0.035(6) -0.003(6)

loop_
_atom_type_symbol
_atom_type_description
_atom_type_scat_dispersion_real
_atom_type_scat_dispersion_imag
_atom_type_scat_source
C C 0.0033 0.0016 'International Tables Vol C Tables 4.2.6.8 and 6.1.1.4'
H H 0.0000 0.0000 'International Tables Vol C Tables 4.2.6.8 and 6.1.1.4'
N N 0.0061 0.0033 'International Tables Vol C Tables 4.2.6.8 and 6.1.1.4'
O O 0.0106 0.0060 'International Tables Vol C Tables 4.2.6.8 and 6.1.1.4'
Zn Zn 0.2839 1.4301 'International Tables Vol C Tables 4.2.6.8 and 6.1.1.4'

loop_
_geom_angle_atom_site_label_1
_geom_angle_atom_site_label_2
_geom_angle_atom_site_label_3
_geom_angle
_geom_angle_site_symmetry_1
_geom_angle_site_symmetry_3
O1W Zn1 O3 114.51(13) . 4_556
O1W Zn1 O1 104.55(14) . .
O3 Zn1 O1 113.92(16) 4_556 .
O1W Zn1 N1 117.68(16) . 3_545
O3 Zn1 N1 101.41(15) 4_556 3_545
O1 Zn1 N1 104.74(16) . 3_545
O1W Zn1 Zn2 41.83(9) . .
O3 Zn1 Zn2 88.95(10) 4_556 .
O1 Zn1 Zn2 86.87(10) . .
N1 Zn1 Zn2 159.32(13) 3_545 .
O5 Zn2 O1W 93.28(13) 5_556 7_556
O5 Zn2 N2 88.27(15) 5_556 .
O1W Zn2 N2 95.35(14) 7_556 .
O5 Zn2 O1W 89.62(13) 5_556 .
O1W Zn2 O1W 82.77(12) 7_556 .
N2 Zn2 O1W 177.09(15) . .
O5 Zn2 O4 176.00(14) 5_556 4_556
O1W Zn2 O4 89.74(13) 7_556 4_556
N2 Zn2 O4 88.83(14) . 4_556
O1W Zn2 O4 93.37(12) . 4_556
O5 Zn2 O2 85.82(13) 5_556 .
O1W Zn2 O2 173.65(12) 7_556 .
N2 Zn2 O2 90.91(15) . .
O1W Zn2 O2 90.93(12) . .
O4 Zn2 O2 91.46(13) 4_556 .
O5 Zn2 Zn1 115.59(10) 5_556 .
O1W Zn2 Zn1 106.56(8) 7_556 .
N2 Zn2 Zn1 145.84(12) . .
O1W Zn2 Zn1 37.07(9) . .
O4 Zn2 Zn1 65.90(8) 4_556 .
O2 Zn2 Zn1 68.36(8) . .
C13 O1 Zn1 120.3(3) . .
C13 O2 Zn2 130.6(3) . .
C14 O3 Zn1 117.8(3) . 4_546
C14 O4 Zn2 140.1(3) . 4_546
C15 O5 Zn2 125.7(3) . 5_556
C17 N1 C21 117.9(4) . .
C17 N1 Zn1 121.1(3) . 3_455
C21 N1 Zn1 120.9(4) . 3_455
C26 N2 C22 116.9(4) . .
C26 N2 Zn2 121.9(3) . .
C22 N2 Zn2 119.9(4) . .
C16 N3 C7 129.7(4) . .
C16 N3 H3B 115.2 . .
C7 N3 H3B 115.2 . .
C6 C1 C2 118.2(5) . .
C6 C1 C16 119.7(5) . .
C2 C1 C16 122.1(5) . .
C1 C2 C3 121.3(5) . .
C1 C2 H2A 119.4 . .
C3 C2 H2A 119.4 . .
C4 C3 C2 120.2(5) . .
C4 C3 H3A 119.9 . .
C2 C3 H3A 119.9 . .
C5 C4 C3 118.5(5) . .
C5 C4 C15 122.9(4) . .
C3 C4 C15 118.6(5) . .
C4 C5 C6 121.1(5) . .
C4 C5 H5A 119.4 . .
C6 C5 H5A 119.4 . .
C1 C6 C5 120.7(5) . .
C1 C6 H6A 119.7 . .
C5 C6 H6A 119.7 . .
C12 C7 C8 119.7(4) . .
C12 C7 N3 116.2(4) . .
C8 C7 N3 124.1(4) . .
C7 C8 C9 119.2(4) . .
C7 C8 H8A 120.4 . .
C9 C8 H8A 120.4 . .
C10 C9 C8 120.8(4) . .
C10 C9 C13 119.4(4) . .
C8 C9 C13 119.6(4) . .
C9 C10 C11 120.7(4) . .
C9 C10 H10A 119.7 . .
C11 C10 H10A 119.7 . .
C10 C11 C12 118.4(4) . .
C10 C11 C14 120.8(4) . .
C12 C11 C14 120.8(4) . .
C7 C12 C11 121.2(4) . .
C7 C12 H12A 119.4 . .
C11 C12 H12A 119.4 . .
O2 C13 O1 124.5(4) . .
O2 C13 C9 119.8(4) . .
O1 C13 C9 115.7(4) . .
O4 C14 O3 124.8(4) . .
O4 C14 C11 118.7(4) . .
O3 C14 C11 116.5(4) . .
O6 C15 O5 125.4(4) . .
O6 C15 C4 119.8(4) . .
O5 C15 C4 114.8(4) . .
O7 C16 N3 122.7(4) . .
O7 C16 C1 122.4(4) . .
N3 C16 C1 114.9(4) . .
N1 C17 C18 122.0(5) . .
N1 C17 H17A 119.0 . .
C18 C17 H17A 119.0 . .
C19 C18 C17 120.1(6) . .
C19 C18 H18A 119.9 . .
C17 C18 H18A 119.9 . .
C20 C19 C18 117.9(5) . .
C20 C19 C27 118.3(5) . .
C18 C19 C27 123.8(6) . .
C19 C20 C21 119.3(5) . .
C19 C20 H20A 120.3 . .
C21 C20 H20A 120.3 . .
N1 C21 C20 122.7(5) . .
N1 C21 H21A 118.7 . .
C20 C21 H21A 118.7 . .
N2 C22 C23 122.8(5) . .
N2 C22 H22A 118.6 . .
C23 C22 H22A 118.6 . .
C22 C23 C24 120.0(5) . .
C22 C23 H23A 120.0 . .
C24 C23 H23A 120.0 . .
C25 C24 C23 116.6(5) . .
C25 C24 C28 119.9(5) . .
C23 C24 C28 123.5(5) . .
C26 C25 C24 119.4(5) . .
C26 C25 H25A 120.3 . .
C24 C25 H25A 120.3 . .
N2 C26 C25 124.1(5) . .
N2 C26 H26A 117.9 . .
C25 C26 H26A 117.9 . .
C28 C27 C19 126.3(6) . .
C28 C27 H27A 116.9 . .
C19 C27 H27A 116.9 . .
C27 C28 C24 125.3(6) . .
C27 C28 H28A 117.4 . .
C24 C28 H28A 117.4 . .
Zn1 O1W Zn2 127.09(15) . 7_556
Zn1 O1W Zn2 101.10(14) . .
Zn2 O1W Zn2 97.23(12) 7_556 .

loop_
_geom_bond_atom_site_label_1
_geom_bond_atom_site_label_2
_geom_bond_distance
_geom_bond_site_symmetry_2
Zn1 O1W 1.926(3) .
Zn1 O3 1.946(3) 4_556
Zn1 O1 1.948(3) .
Zn1 N1 2.017(4) 3_545
Zn1 Zn2 3.1349(7) .
Zn2 O5 2.055(3) 5_556
Zn2 O1W 2.090(3) 7_556
Zn2 N2 2.111(4) .
Zn2 O1W 2.131(3) .
Zn2 O4 2.143(3) 4_556
Zn2 O2 2.204(3) .
O1 C13 1.276(5) .
O2 C13 1.248(5) .
O3 C14 1.276(5) .
O3 Zn1 1.946(3) 4_546
O4 C14 1.239(5) .
O4 Zn2 2.143(3) 4_546
O5 C15 1.265(6) .
O5 Zn2 2.055(3) 5_556
O6 C15 1.240(6) .
O7 C16 1.225(6) .
N1 C17 1.333(7) .
N1 C21 1.333(7) .
N1 Zn1 2.017(4) 3_455
N2 C26 1.330(6) .
N2 C22 1.332(7) .
N3 C16 1.340(6) .
N3 C7 1.416(6) .
N3 H3B 0.8600 .
C1 C6 1.367(7) .
C1 C2 1.370(8) .
C1 C16 1.503(6) .
C2 C3 1.389(8) .
C2 H2A 0.9300 .
C3 C4 1.372(7) .
C3 H3A 0.9300 .
C4 C5 1.367(7) .
C4 C15 1.514(6) .
C5 C6 1.385(7) .
C5 H5A 0.9300 .
C6 H6A 0.9300 .
C7 C12 1.384(7) .
C7 C8 1.387(7) .
C8 C9 1.395(6) .
C8 H8A 0.9300 .
C9 C10 1.370(6) .
C9 C13 1.498(6) .
C10 C11 1.390(6) .
C10 H10A 0.9300 .
C11 C12 1.396(6) .
C11 C14 1.485(6) .
C12 H12A 0.9300 .
C17 C18 1.381(8) .
C17 H17A 0.9300 .
C18 C19 1.371(8) .
C18 H18A 0.9300 .
C19 C20 1.371(8) .
C19 C27 1.476(7) .
C20 C21 1.383(7) .
C20 H20A 0.9300 .
C21 H21A 0.9300 .
C22 C23 1.375(8) .
C22 H22A 0.9300 .
C23 C24 1.399(8) .
C23 H23A 0.9300 .
C24 C25 1.379(8) .
C24 C28 1.462(7) .
C25 C26 1.372(7) .
C25 H25A 0.9300 .
C26 H26A 0.9300 .
C27 C28 1.322(9) .
C27 H27A 0.9300 .
C28 H28A 0.9300 .
O1W Zn2 2.090(3) 7_556
O9W O9W 1.74(4) 2_556

loop_
_geom_torsion_atom_site_label_1
_geom_torsion_atom_site_label_2
_geom_torsion_atom_site_label_3
_geom_torsion_atom_site_label_4
_geom_torsion
_geom_torsion_site_symmetry_1
_geom_torsion_site_symmetry_4
O1W Zn1 Zn2 O5 49.73(17) . 5_556
O3 Zn1 Zn2 O5 179.71(16) 4_556 5_556
O1 Zn1 Zn2 O5 -66.26(16) . 5_556
N1 Zn1 Zn2 O5 58.9(4) 3_545 5_556
O1W Zn1 Zn2 O1W -52.31(19) . 7_556
O3 Zn1 Zn2 O1W 77.67(14) 4_556 7_556
O1 Zn1 Zn2 O1W -168.31(15) . 7_556
N1 Zn1 Zn2 O1W -43.1(4) 3_545 7_556
O1W Zn1 Zn2 N2 -180.0(2) . .
O3 Zn1 Zn2 N2 -50.0(2) 4_556 .
O1 Zn1 Zn2 N2 64.0(2) . .
N1 Zn1 Zn2 N2 -170.8(4) 3_545 .
O3 Zn1 Zn2 O1W 129.98(17) 4_556 .
O1 Zn1 Zn2 O1W -116.00(18) . .
N1 Zn1 Zn2 O1W 9.2(4) 3_545 .
O1W Zn1 Zn2 O4 -134.36(16) . 4_556
O3 Zn1 Zn2 O4 -4.38(15) 4_556 4_556
O1 Zn1 Zn2 O4 109.64(15) . 4_556
N1 Zn1 Zn2 O4 -125.2(4) 3_545 4_556
O1W Zn1 Zn2 O2 123.66(16) . .
O3 Zn1 Zn2 O2 -106.36(15) 4_556 .
O1 Zn1 Zn2 O2 7.66(15) . .
N1 Zn1 Zn2 O2 132.9(4) 3_545 .
O1W Zn1 O1 C13 -33.4(4) . .
O3 Zn1 O1 C13 92.3(4) 4_556 .
N1 Zn1 O1 C13 -157.8(4) 3_545 .
Zn2 Zn1 O1 C13 4.9(4) . .
O5 Zn2 O2 C13 92.7(4) 5_556 .
O1W Zn2 O2 C13 10.6(13) 7_556 .
N2 Zn2 O2 C13 -179.1(4) . .
O1W Zn2 O2 C13 3.1(4) . .
O4 Zn2 O2 C13 -90.3(4) 4_556 .
Zn1 Zn2 O2 C13 -27.0(4) . .
O5 Zn2 N2 C26 -125.8(4) 5_556 .
O1W Zn2 N2 C26 -32.6(4) 7_556 .
O1W Zn2 N2 C26 -82(3) . .
O4 Zn2 N2 C26 57.0(4) 4_556 .
O2 Zn2 N2 C26 148.4(4) . .
Zn1 Zn2 N2 C26 97.7(4) . .
O5 Zn2 N2 C22 41.2(5) 5_556 .
O1W Zn2 N2 C22 134.4(5) 7_556 .
O1W Zn2 N2 C22 85(3) . .
O4 Zn2 N2 C22 -136.0(5) 4_556 .
O2 Zn2 N2 C22 -44.5(5) . .
Zn1 Zn2 N2 C22 -95.3(5) . .
C6 C1 C2 C3 -2.4(11) . .
C16 C1 C2 C3 179.1(6) . .
C1 C2 C3 C4 1.0(12) . .
C2 C3 C4 C5 0.9(10) . .
C2 C3 C4 C15 -179.8(6) . .
C3 C4 C5 C6 -1.4(9) . .
C15 C4 C5 C6 179.3(5) . .
C2 C1 C6 C5 1.8(9) . .
C16 C1 C6 C5 -179.6(6) . .
C4 C5 C6 C1 0.0(10) . .
C16 N3 C7 C12 165.4(6) . .
C16 N3 C7 C8 -15.6(9) . .
C12 C7 C8 C9 0.5(8) . .
N3 C7 C8 C9 -178.4(5) . .
C7 C8 C9 C10 -1.2(8) . .
C7 C8 C9 C13 173.8(5) . .
C8 C9 C10 C11 0.8(8) . .
C13 C9 C10 C11 -174.2(5) . .
C9 C10 C11 C12 0.3(7) . .
C9 C10 C11 C14 -178.1(4) . .
C8 C7 C12 C11 0.6(8) . .
N3 C7 C12 C11 179.6(5) . .
C10 C11 C12 C7 -1.0(8) . .
C14 C11 C12 C7 177.4(5) . .
Zn2 O2 C13 O1 43.5(7) . .
Zn2 O2 C13 C9 -136.9(4) . .
Zn1 O1 C13 O2 -26.6(7) . .
Zn1 O1 C13 C9 153.9(3) . .
C10 C9 C13 O2 -170.0(5) . .
C8 C9 C13 O2 14.8(7) . .
C10 C9 C13 O1 9.6(7) . .
C8 C9 C13 O1 -165.6(5) . .
Zn2 O4 C14 O3 -24.0(8) 4_546 .
Zn2 O4 C14 C11 156.2(4) 4_546 .
Zn1 O3 C14 O4 11.8(6) 4_546 .
Zn1 O3 C14 C11 -168.4(3) 4_546 .
C10 C11 C14 O4 5.7(7) . .
C12 C11 C14 O4 -172.6(5) . .
C10 C11 C14 O3 -174.0(5) . .
C12 C11 C14 O3 7.6(7) . .
Zn2 O5 C15 O6 29.0(7) 5_556 .
Zn2 O5 C15 C4 -151.6(3) 5_556 .
C5 C4 C15 O6 2.1(8) . .
C3 C4 C15 O6 -177.2(6) . .
C5 C4 C15 O5 -177.3(5) . .
C3 C4 C15 O5 3.4(7) . .
C7 N3 C16 O7 -1.0(9) . .
C7 N3 C16 C1 179.3(5) . .
C6 C1 C16 O7 -8.8(8) . .
C2 C1 C16 O7 169.7(6) . .
C6 C1 C16 N3 170.9(5) . .
C2 C1 C16 N3 -10.6(8) . .
C21 N1 C17 C18 -2.4(10) . .
Zn1 N1 C17 C18 178.8(5) 3_455 .
N1 C17 C18 C19 0.7(11) . .
C17 C18 C19 C20 0.4(11) . .
C17 C18 C19 C27 -179.0(6) . .
C18 C19 C20 C21 0.2(10) . .
C27 C19 C20 C21 179.7(6) . .
C17 N1 C21 C20 3.0(9) . .
Zn1 N1 C21 C20 -178.2(5) 3_455 .
C19 C20 C21 N1 -2.0(10) . .
C26 N2 C22 C23 3.0(9) . .
Zn2 N2 C22 C23 -164.7(5) . .
N2 C22 C23 C24 -0.1(11) . .
C22 C23 C24 C25 -2.9(10) . .
C22 C23 C24 C28 176.8(6) . .
C23 C24 C25 C26 3.0(9) . .
C28 C24 C25 C26 -176.7(6) . .
C22 N2 C26 C25 -2.9(9) . .
Zn2 N2 C26 C25 164.5(5) . .
C24 C25 C26 N2 -0.1(9) . .
C20 C19 C27 C28 -178.1(7) . .
C18 C19 C27 C28 1.3(11) . .
C19 C27 C28 C24 179.0(6) . .
C25 C24 C28 C27 173.0(7) . .
C23 C24 C28 C27 -6.6(11) . .
O3 Zn1 O1W Zn2 50.7(2) 4_556 7_556
O1 Zn1 O1W Zn2 176.01(18) . 7_556
N1 Zn1 O1W Zn2 -68.3(2) 3_545 7_556
Zn2 Zn1 O1W Zn2 108.0(2) . 7_556
O3 Zn1 O1W Zn2 -57.35(17) 4_556 .
O1 Zn1 O1W Zn2 68.00(16) . .
N1 Zn1 O1W Zn2 -176.34(14) 3_545 .
O5 Zn2 O1W Zn1 -136.51(14) 5_556 .
O1W Zn2 O1W Zn1 130.13(18) 7_556 .
N2 Zn2 O1W Zn1 180(100) . .
O4 Zn2 O1W Zn1 40.82(14) 4_556 .
O2 Zn2 O1W Zn1 -50.70(14) . .
O5 Zn2 O1W Zn2 93.36(14) 5_556 7_556
O1W Zn2 O1W Zn2 0.0 7_556 7_556
N2 Zn2 O1W Zn2 50(3) . 7_556
O4 Zn2 O1W Zn2 -89.30(13) 4_556 7_556
O2 Zn2 O1W Zn2 179.18(13) . 7_556
Zn1 Zn2 O1W Zn2 -130.13(18) . 7_556
